data_7012109
loop_
_publ_author_name
'Renard, Sylvie L.'
'Kilner, Colin A.'
'Fisher, Julie'
'Halcrow, Malcolm A.'

_publ_section_title
;
 Supramolecular anion binding by the [ZnCl(HpztBu)3]+ cation (HpztBu =
 5-tert-butylpyrazole)
;
_journal_issue 22
_journal_name_full 'Journal of the Chemical Society, Dalton Transactions'
_journal_page_first 4206
_journal_paper_doi 10.1039/b207541p
_journal_year 2002
_chemical_formula_moiety 'C21 H36 Cl N6 Zn, Cl'
_chemical_formula_sum 'C21 H36 Cl2 N6 Zn'
_chemical_formula_weight 508.83
_chemical_name_systematic
; 
Chloro-tris[5-tertbutylpyrazole]zinc(II) chloride
;
_space_group_IT_number 14
_symmetry_cell_setting monoclinic
_symmetry_space_group_name_Hall '-P 2ybc'
_symmetry_space_group_name_H-M 'P 1 21/c 1'
_atom_sites_solution_hydrogens geom
_atom_sites_solution_primary direct
_atom_sites_solution_secondary difmap
_audit_creation_method SHELXL-97
_cell_angle_alpha 90.00
_cell_angle_beta 103.7416(5)
_cell_angle_gamma 90.00
_cell_formula_units_Z 4
_cell_length_a 17.2537(3)
_cell_length_b 10.6738(1)
_cell_length_c 14.6666(2)
_cell_measurement_reflns_used 31333
_cell_measurement_temperature 150(2)
_cell_measurement_theta_max 30.06
_cell_measurement_theta_min 2.83
_cell_volume 2623.73(6)
_computing_cell_refinement 'DENZO-SMN (Otwinowski & Minor, 1997)'
_computing_data_collection 'COLLECT (Nonius, 1999)'
_computing_data_reduction 'DENZO-SMN (Otwinowski & Minor, 1997)'
_computing_molecular_graphics 'ORTEX (McArdle, 1995)'
_computing_publication_material 'local program'
_computing_structure_refinement 'SHELXL-97 (Sheldrick, 1997)'
_computing_structure_solution 'SHELXS-97 (Sheldrick, 1990)'
_diffrn_ambient_temperature 150(2)
_diffrn_detector_area_resol_mean 9.091
_diffrn_measured_fraction_theta_full 0.997
_diffrn_measured_fraction_theta_max 0.997
_diffrn_measurement_device_type 'Nonius KappaCCD diffractometer'
_diffrn_measurement_method 'Area detector scans'
_diffrn_radiation_monochromator graphite
_diffrn_radiation_source 'fine-focus sealed tube'
_diffrn_radiation_type MoK\a
_diffrn_radiation_wavelength 0.71073
_diffrn_reflns_av_R_equivalents 0.0485
_diffrn_reflns_av_sigmaI/netI 0.0397
_diffrn_reflns_limit_h_max 18
_diffrn_reflns_limit_h_min -24
_diffrn_reflns_limit_k_max 14
_diffrn_reflns_limit_k_min -15
_diffrn_reflns_limit_l_max 20
_diffrn_reflns_limit_l_min -20
_diffrn_reflns_number 31333
_diffrn_reflns_theta_full 30.06
_diffrn_reflns_theta_max 30.06
_diffrn_reflns_theta_min 2.83
_exptl_absorpt_coefficient_mu 1.158
_exptl_absorpt_correction_T_max 0.9029
_exptl_absorpt_correction_T_min 0.6805
_exptl_absorpt_correction_type multi-scan
_exptl_absorpt_process_details
;
Using multiple and symmetry-related data measurements via the program SORTAV
See R.H. Blessing, Acta Cryst (1995), A51, 33-38 
;
_exptl_crystal_colour Colourless
_exptl_crystal_density_diffrn 1.288
_exptl_crystal_density_method 'not measured'
_exptl_crystal_description Plate
_exptl_crystal_F_000 1072
_exptl_crystal_size_max 0.36
_exptl_crystal_size_mid 0.24
_exptl_crystal_size_min 0.09
_refine_diff_density_max 0.372
_refine_diff_density_min -0.750
_refine_diff_density_rms 0.112
_refine_ls_extinction_method none
_refine_ls_goodness_of_fit_ref 1.026
_refine_ls_hydrogen_treatment mixed
_refine_ls_matrix_type full
_refine_ls_number_parameters 292
_refine_ls_number_reflns 7681
_refine_ls_number_restraints 0
_refine_ls_restrained_S_all 1.026
_refine_ls_R_factor_all 0.0433
_refine_ls_R_factor_gt 0.0329
_refine_ls_shift/su_max 0.002
_refine_ls_shift/su_mean 0.000
_refine_ls_structure_factor_coef Fsqd
_refine_ls_weighting_details 'calc w=1/[\s^2^(Fo^2^)+(0.0414P)^2^+0.8024P] where P=(Fo^2^+2Fc^2^)/3'
_refine_ls_weighting_scheme calc
_refine_ls_wR_factor_gt 0.0819
_refine_ls_wR_factor_ref 0.0878
_reflns_number_gt 6463
_reflns_number_total 7681
_reflns_threshold_expression >2sigma(I)
_cod_data_source_file b207541p.txt
_cod_data_source_block sr5
_cod_depositor_comments
;
The following automatic conversions were performed:
'_symmetry_cell_setting' value 'Monoclinic' changed to 'monoclinic'
according to '/home/saulius/struct/CIF-dictionaries/cif_core.dic'
dictionary named 'cif_core.dic' version 2.4.1 from 2010-06-29.

Automatic conversion script
Id: cif_fix_enum 1527 2010-12-29 10:47:43Z saulius 
;
_cod_original_cell_volume 2623.72(6)
_cod_original_sg_symbol_H-M 'P 21/c'
_cod_database_code 7012109

loop_
_symmetry_equiv_pos_as_xyz
'x, y, z'
'-x, y+1/2, -z+1/2'
'-x, -y, -z'
'x, -y-1/2, z-1/2'

loop_
_atom_site_label
_atom_site_type_symbol
_atom_site_fract_x
_atom_site_fract_y
_atom_site_fract_z
_atom_site_U_iso_or_equiv
_atom_site_adp_type
_atom_site_occupancy
_atom_site_symmetry_multiplicity
_atom_site_calc_flag
_atom_site_refinement_flags
_atom_site_disorder_assembly
_atom_site_disorder_group
Zn1 Zn 0.207445(10) 0.560212(15) 0.476906(11) 0.02247(6) Uani 1 1 d . . .
Cl2 Cl 0.15738(3) 0.42200(4) 0.56045(3) 0.03445(9) Uani 1 1 d . . .
N3 N 0.12304(7) 0.69256(10) 0.43864(8) 0.0224(2) Uani 1 1 d . . .
N4 N 0.12243(8) 0.78942(11) 0.37858(8) 0.0220(2) Uani 1 1 d . . .
H4 H 0.1634(12) 0.8014(18) 0.3601(14) 0.036(5) Uiso 1 1 d . . .
C5 C 0.05386(8) 0.85450(13) 0.36270(9) 0.0224(3) Uani 1 1 d . . .
C6 C 0.00678(9) 0.79627(14) 0.41460(11) 0.0271(3) Uani 1 1 d . . .
H6 H -0.0455 0.8194 0.4183 0.032 Uiso 1 1 calc R . .
C7 C 0.05225(9) 0.69645(14) 0.46029(10) 0.0259(3) Uani 1 1 d . . .
H7 H 0.0351 0.6393 0.5011 0.031 Uiso 1 1 calc R . .
C8 C 0.03847(9) 0.96376(13) 0.29514(10) 0.0254(3) Uani 1 1 d . . .
C9 C 0.11059(11) 1.05194(15) 0.31305(14) 0.0388(4) Uani 1 1 d . . .
H9A H 0.1215 1.0827 0.3778 0.058 Uiso 1 1 calc R . .
H9B H 0.0991 1.1230 0.2696 0.058 Uiso 1 1 calc R . .
H9C H 0.1573 1.0065 0.3032 0.058 Uiso 1 1 calc R . .
C10 C 0.02307(12) 0.91143(16) 0.19462(11) 0.0369(4) Uani 1 1 d . . .
H10A H 0.0703 0.8655 0.1869 0.055 Uiso 1 1 calc R . .
H10B H 0.0120 0.9807 0.1496 0.055 Uiso 1 1 calc R . .
H10C H -0.0229 0.8547 0.1834 0.055 Uiso 1 1 calc R . .
C11 C -0.03502(10) 1.03584(15) 0.30736(12) 0.0347(4) Uani 1 1 d . . .
H11A H -0.0811 0.9794 0.2961 0.052 Uiso 1 1 calc R . .
H11B H -0.0459 1.1053 0.2624 0.052 Uiso 1 1 calc R . .
H11C H -0.0251 1.0690 0.3714 0.052 Uiso 1 1 calc R . .
N12 N 0.22332(7) 0.47179(11) 0.36093(8) 0.0235(2) Uani 1 1 d . . .
N13 N 0.24860(7) 0.52444(11) 0.28902(8) 0.0238(2) Uani 1 1 d . . .
H13 H 0.2602(12) 0.605(2) 0.2930(14) 0.037(5) Uiso 1 1 d . . .
C14 C 0.25102(9) 0.44106(13) 0.22093(10) 0.0234(3) Uani 1 1 d . . .
C15 C 0.22656(9) 0.32733(14) 0.25005(10) 0.0267(3) Uani 1 1 d . . .
H15 H 0.2221 0.2496 0.2177 0.032 Uiso 1 1 calc R . .
C16 C 0.20993(9) 0.35128(13) 0.33720(10) 0.0261(3) Uani 1 1 d . . .
H16 H 0.1916 0.2904 0.3744 0.031 Uiso 1 1 calc R . .
C17 C 0.27671(9) 0.48038(15) 0.13336(10) 0.0277(3) Uani 1 1 d . . .
C18 C 0.27494(14) 0.36810(19) 0.06927(13) 0.0501(5) Uani 1 1 d . . .
H18A H 0.3138 0.3056 0.1008 0.075 Uiso 1 1 calc R . .
H18B H 0.2885 0.3951 0.0111 0.075 Uiso 1 1 calc R . .
H18C H 0.2214 0.3311 0.0545 0.075 Uiso 1 1 calc R . .
C19 C 0.36070(11) 0.53500(19) 0.16054(13) 0.0415(4) Uani 1 1 d . . .
H19A H 0.3607 0.6103 0.1987 0.062 Uiso 1 1 calc R . .
H19B H 0.3781 0.5569 0.1036 0.062 Uiso 1 1 calc R . .
H19C H 0.3973 0.4729 0.1967 0.062 Uiso 1 1 calc R . .
C20 C 0.22016(13) 0.5825(2) 0.08219(13) 0.0490(5) Uani 1 1 d . . .
H20A H 0.1658 0.5491 0.0637 0.073 Uiso 1 1 calc R . .
H20B H 0.2373 0.6091 0.0261 0.073 Uiso 1 1 calc R . .
H20C H 0.2213 0.6543 0.1241 0.073 Uiso 1 1 calc R . .
N21 N 0.31656(8) 0.61335(12) 0.55095(8) 0.0254(2) Uani 1 1 d . . .
N22 N 0.37345(8) 0.67461(12) 0.51850(9) 0.0259(2) Uani 1 1 d . . .
H22 H 0.3603(11) 0.7095(18) 0.4635(14) 0.033(5) Uiso 1 1 d . . .
C23 C 0.44391(9) 0.67733(14) 0.58235(11) 0.0300(3) Uani 1 1 d . . .
C24 C 0.43190(10) 0.61382(17) 0.65988(12) 0.0371(4) Uani 1 1 d . . .
H24 H 0.4702 0.5991 0.7171 0.045 Uiso 1 1 calc R . .
C25 C 0.35252(10) 0.57577(15) 0.63726(11) 0.0320(3) Uani 1 1 d . . .
H25 H 0.3275 0.5295 0.6776 0.038 Uiso 1 1 calc R . .
C26 C 0.51813(10) 0.73723(16) 0.56328(13) 0.0370(4) Uani 1 1 d . . .
C27 C 0.57641(11) 0.63260(19) 0.55161(16) 0.0468(5) Uani 1 1 d . . .
H27A H 0.5874 0.5789 0.6074 0.070 Uiso 1 1 calc R . .
H27B H 0.6263 0.6699 0.5438 0.070 Uiso 1 1 calc R . .
H27C H 0.5526 0.5823 0.4961 0.070 Uiso 1 1 calc R . .
C28 C 0.55837(12) 0.8186(2) 0.64765(18) 0.0582(6) Uani 1 1 d . . .
H28A H 0.5221 0.8862 0.6556 0.087 Uiso 1 1 calc R . .
H28B H 0.6076 0.8546 0.6367 0.087 Uiso 1 1 calc R . .
H28C H 0.5711 0.7668 0.7045 0.087 Uiso 1 1 calc R . .
C29 C 0.49788(12) 0.8168(2) 0.47459(18) 0.0552(6) Uani 1 1 d . . .
H29A H 0.4756 0.7632 0.4204 0.083 Uiso 1 1 calc R . .
H29B H 0.5464 0.8576 0.4656 0.083 Uiso 1 1 calc R . .
H29C H 0.4586 0.8807 0.4807 0.083 Uiso 1 1 calc R . .
Cl30 Cl 0.28849(2) 0.80504(3) 0.33161(3) 0.02888(8) Uani 1 1 d . . .

loop_
_atom_site_aniso_label
_atom_site_aniso_U_11
_atom_site_aniso_U_22
_atom_site_aniso_U_33
_atom_site_aniso_U_23
_atom_site_aniso_U_13
_atom_site_aniso_U_12
Zn1 0.02329(10) 0.02250(9) 0.02191(9) 0.00215(6) 0.00597(6) 0.00069(6)
Cl2 0.0386(2) 0.03070(18) 0.0383(2) 0.01196(15) 0.01769(17) 0.00247(15)
N3 0.0242(6) 0.0207(5) 0.0222(5) 0.0026(4) 0.0050(4) -0.0008(4)
N4 0.0215(6) 0.0219(5) 0.0230(5) 0.0041(4) 0.0060(5) -0.0011(4)
C5 0.0220(7) 0.0217(6) 0.0227(6) -0.0002(5) 0.0033(5) -0.0012(5)
C6 0.0231(7) 0.0283(7) 0.0311(7) 0.0043(6) 0.0093(6) 0.0024(5)
C7 0.0263(7) 0.0262(7) 0.0269(7) 0.0034(5) 0.0098(6) -0.0017(6)
C8 0.0260(7) 0.0227(6) 0.0261(7) 0.0038(5) 0.0034(6) 0.0005(5)
C9 0.0362(9) 0.0295(8) 0.0480(10) 0.0112(7) 0.0047(8) -0.0055(6)
C10 0.0508(11) 0.0329(8) 0.0259(7) 0.0044(6) 0.0071(7) 0.0044(7)
C11 0.0332(9) 0.0305(7) 0.0395(9) 0.0040(6) 0.0071(7) 0.0077(6)
N12 0.0243(6) 0.0249(5) 0.0221(5) 0.0017(4) 0.0067(5) -0.0021(5)
N13 0.0257(6) 0.0224(5) 0.0236(5) 0.0012(4) 0.0068(5) -0.0029(5)
C14 0.0204(7) 0.0255(6) 0.0239(6) -0.0009(5) 0.0047(5) -0.0005(5)
C15 0.0300(8) 0.0236(6) 0.0271(7) -0.0024(5) 0.0078(6) -0.0019(6)
C16 0.0284(7) 0.0235(6) 0.0270(7) 0.0021(5) 0.0076(6) -0.0021(5)
C17 0.0283(8) 0.0317(7) 0.0246(6) 0.0013(6) 0.0094(6) -0.0020(6)
C18 0.0745(15) 0.0460(10) 0.0391(9) -0.0128(8) 0.0321(10) -0.0166(10)
C19 0.0353(9) 0.0545(11) 0.0368(9) 0.0038(8) 0.0125(7) -0.0116(8)
C20 0.0461(11) 0.0674(13) 0.0349(9) 0.0205(9) 0.0126(8) 0.0150(10)
N21 0.0241(6) 0.0280(6) 0.0242(5) -0.0008(5) 0.0058(5) 0.0006(5)
N22 0.0240(6) 0.0258(6) 0.0278(6) -0.0002(5) 0.0056(5) 0.0000(5)
C23 0.0239(7) 0.0290(7) 0.0357(8) -0.0052(6) 0.0043(6) 0.0037(6)
C24 0.0304(9) 0.0465(9) 0.0303(8) 0.0006(7) -0.0013(6) 0.0041(7)
C25 0.0318(8) 0.0388(8) 0.0253(7) 0.0018(6) 0.0066(6) 0.0041(6)
C26 0.0214(8) 0.0361(8) 0.0523(10) -0.0032(7) 0.0063(7) -0.0003(6)
C27 0.0293(9) 0.0432(10) 0.0701(13) -0.0076(9) 0.0161(9) 0.0040(7)
C28 0.0311(10) 0.0537(12) 0.0858(16) -0.0273(11) 0.0058(10) -0.0057(9)
C29 0.0305(10) 0.0577(12) 0.0785(15) 0.0202(11) 0.0154(10) -0.0049(9)
Cl30 0.02911(19) 0.02711(16) 0.03233(18) 0.00408(13) 0.01108(14) -0.00264(13)

loop_
_atom_type_symbol
_atom_type_description
_atom_type_scat_dispersion_real
_atom_type_scat_dispersion_imag
_atom_type_scat_source
C C 0.0033 0.0016 'International Tables Vol C Tables 4.2.6.8 and 6.1.1.4'
H H 0.0000 0.0000 'International Tables Vol C Tables 4.2.6.8 and 6.1.1.4'
N N 0.0061 0.0033 'International Tables Vol C Tables 4.2.6.8 and 6.1.1.4'
Zn Zn 0.2839 1.4301 'International Tables Vol C Tables 4.2.6.8 and 6.1.1.4'
Cl Cl 0.1484 0.1585 'International Tables Vol C Tables 4.2.6.8 and 6.1.1.4'

loop_
_geom_angle_atom_site_label_1
_geom_angle_atom_site_label_2
_geom_angle_atom_site_label_3
_geom_angle
_geom_angle_site_symmetry_1
_geom_angle_site_symmetry_3
_geom_angle_publ_flag
N3 Zn1 N21 118.29(5) . . ?
N3 Zn1 N12 109.11(5) . . ?
N21 Zn1 N12 106.78(5) . . ?
N3 Zn1 Cl2 105.66(4) . . ?
N21 Zn1 Cl2 108.99(4) . . ?
N12 Zn1 Cl2 107.62(4) . . ?
C7 N3 N4 105.35(11) . . ?
C7 N3 Zn1 126.80(9) . . ?
N4 N3 Zn1 127.58(10) . . ?
H4 N4 C5 130.6(14) . . ?
H4 N4 N3 117.2(14) . . ?
C5 N4 N3 112.15(12) . . ?
N4 C5 C6 106.25(12) . . ?
N4 C5 C8 121.50(13) . . ?
C6 C5 C8 132.17(13) . . ?
C5 C6 C7 105.67(13) . . ?
N3 C7 C6 110.58(13) . . ?
C5 C8 C11 109.41(13) . . ?
C5 C8 C9 110.63(12) . . ?
C11 C8 C9 109.45(13) . . ?
C5 C8 C10 108.13(12) . . ?
C11 C8 C10 109.60(13) . . ?
C9 C8 C10 109.60(15) . . ?
C16 N12 N13 105.29(11) . . ?
C16 N12 Zn1 128.21(10) . . ?
N13 N12 Zn1 126.48(9) . . ?
H13 N13 C14 130.4(13) . . ?
H13 N13 N12 117.6(13) . . ?
C14 N13 N12 112.06(12) . . ?
N13 C14 C15 106.58(13) . . ?
N13 C14 C17 120.87(12) . . ?
C15 C14 C17 132.55(13) . . ?
C14 C15 C16 105.38(13) . . ?
N12 C16 C15 110.68(13) . . ?
C14 C17 C18 109.83(13) . . ?
C14 C17 C19 109.62(13) . . ?
C18 C17 C19 109.98(16) . . ?
C14 C17 C20 109.36(13) . . ?
C18 C17 C20 109.91(15) . . ?
C19 C17 C20 108.11(15) . . ?
C25 N21 N22 105.43(13) . . ?
C25 N21 Zn1 126.22(11) . . ?
N22 N21 Zn1 127.37(9) . . ?
H22 N22 C23 129.1(13) . . ?
H22 N22 N21 118.8(13) . . ?
C23 N22 N21 112.05(13) . . ?
N22 C23 C24 105.94(14) . . ?
N22 C23 C26 122.91(15) . . ?
C24 C23 C26 131.12(15) . . ?
C23 C24 C25 106.19(14) . . ?
N21 C25 C24 110.39(15) . . ?
C23 C26 C29 111.13(14) . . ?
C23 C26 C28 109.26(16) . . ?
C29 C26 C28 109.94(17) . . ?
C23 C26 C27 108.50(14) . . ?
C29 C26 C27 109.44(18) . . ?
C28 C26 C27 108.51(15) . . ?

loop_
_geom_bond_atom_site_label_1
_geom_bond_atom_site_label_2
_geom_bond_distance
_geom_bond_site_symmetry_2
_geom_bond_publ_flag
Zn1 N3 2.0108(12) . ?
Zn1 N21 2.0184(12) . ?
Zn1 N12 2.0200(12) . ?
Zn1 Cl2 2.2196(4) . ?
N3 C7 1.3335(19) . ?
N3 N4 1.3567(16) . ?
N4 H4 0.83(2) . ?
N4 C5 1.3437(19) . ?
C5 C6 1.385(2) . ?
C5 C8 1.5125(19) . ?
C6 C7 1.396(2) . ?
C8 C11 1.530(2) . ?
C8 C9 1.532(2) . ?
C8 C10 1.539(2) . ?
N12 C16 1.3382(18) . ?
N12 N13 1.3554(17) . ?
N13 H13 0.88(2) . ?
N13 C14 1.3456(18) . ?
C14 C15 1.385(2) . ?
C14 C17 1.514(2) . ?
C15 C16 1.398(2) . ?
C17 C18 1.519(2) . ?
C17 C19 1.525(2) . ?
C17 C20 1.534(2) . ?
N21 C25 1.3324(19) . ?
N21 N22 1.3563(18) . ?
N22 H22 0.868(19) . ?
N22 C23 1.3471(19) . ?
C23 C24 1.381(2) . ?
C23 C26 1.515(2) . ?
C24 C25 1.391(2) . ?
C26 C29 1.523(3) . ?
C26 C28 1.536(3) . ?
C26 C27 1.539(2) . ?

loop_
_geom_hbond_atom_site_label_D
_geom_hbond_atom_site_label_H
_geom_hbond_atom_site_label_A
_geom_hbond_distance_DH
_geom_hbond_distance_HA
_geom_hbond_distance_DA
_geom_hbond_angle_DHA
_geom_hbond_site_symmetry_A
N4 H4 Cl30 0.83(2) 2.29(2) 3.1062(14) 168.3(19) .
N13 H13 Cl30 0.88(2) 2.24(2) 3.1032(13) 169.1(18) .
N22 H22 Cl30 0.868(19) 2.275(19) 3.1131(14) 162.0(17) .
